data_7030142
loop_
_publ_author_name
'Delgado, Patricia'
'Gonz\'alez-Prieto, Rodrigo'
'Jim\'enez-Aparicio, Reyes'
'Perles, Josefina'
'Priego, Jos\'e L'
'Torres, Rosario M.'

_publ_section_title
;
 Comparative study of different methods for the preparation of
 tetraamidato- and tetracarboxylatodiruthenium compounds. Structural and
 magnetic characterization.
;
_journal_issue 38
_journal_name_full 'Dalton transactions (Cambridge, England : 2003)'
_journal_page_first 11866
_journal_page_last 11874
_journal_paper_doi 10.1039/c2dt30939d
_journal_volume 41
_journal_year 2012
_chemical_formula_sum 'C33 H35 Cl N4 O4.5 Ru2'
_chemical_formula_weight 797.24
_chemical_name_systematic
;
?
;
_space_group_IT_number 2
_symmetry_cell_setting triclinic
_symmetry_space_group_name_Hall '-P 1'
_symmetry_space_group_name_H-M 'P -1'
_atom_sites_solution_hydrogens geom
_atom_sites_solution_primary direct
_atom_sites_solution_secondary difmap
_audit_creation_method SHELXL-97
_cell_angle_alpha 113.153(2)
_cell_angle_beta 93.252(2)
_cell_angle_gamma 110.417(2)
_cell_formula_units_Z 2
_cell_length_a 10.9941(10)
_cell_length_b 12.8302(12)
_cell_length_c 14.9279(14)
_cell_measurement_reflns_used 3666
_cell_measurement_temperature 293(2)
_cell_measurement_theta_max 24.6810
_cell_measurement_theta_min 2.2460
_cell_volume 1767.9(3)
_computing_structure_refinement 'SHELXL-97 (Sheldrick, 2008)'
_computing_structure_solution 'SHELXS-97 (Sheldrick, 2008)'
_diffrn_ambient_temperature 293(2)
_diffrn_measured_fraction_theta_full 0.971
_diffrn_measured_fraction_theta_max 0.870
_diffrn_radiation_monochromator graphite
_diffrn_radiation_source 'fine-focus sealed tube'
_diffrn_radiation_type MoK\a
_diffrn_radiation_wavelength 0.71073
_diffrn_reflns_av_R_equivalents 0.0439
_diffrn_reflns_av_sigmaI/netI 0.0834
_diffrn_reflns_limit_h_max 14
_diffrn_reflns_limit_h_min -14
_diffrn_reflns_limit_k_max 16
_diffrn_reflns_limit_k_min -16
_diffrn_reflns_limit_l_max 18
_diffrn_reflns_limit_l_min -20
_diffrn_reflns_number 16550
_diffrn_reflns_theta_full 25.00
_diffrn_reflns_theta_max 28.84
_diffrn_reflns_theta_min 1.52
_exptl_absorpt_coefficient_mu 0.971
_exptl_absorpt_correction_T_max 0.9622
_exptl_absorpt_correction_T_min 0.7152
_exptl_absorpt_correction_type multi-scan
_exptl_absorpt_process_details sadabs
_exptl_crystal_colour brown
_exptl_crystal_density_diffrn 1.498
_exptl_crystal_density_method 'not measured'
_exptl_crystal_description needle
_exptl_crystal_F_000 804
_exptl_crystal_size_max 0.37
_exptl_crystal_size_mid 0.16
_exptl_crystal_size_min 0.04
_refine_diff_density_max 1.218
_refine_diff_density_min -1.369
_refine_diff_density_rms 0.141
_refine_ls_extinction_method none
_refine_ls_goodness_of_fit_ref 1.026
_refine_ls_hydrogen_treatment refxyz
_refine_ls_matrix_type full
_refine_ls_number_parameters 416
_refine_ls_number_reflns 8043
_refine_ls_number_restraints 2
_refine_ls_restrained_S_all 1.026
_refine_ls_R_factor_all 0.1127
_refine_ls_R_factor_gt 0.0524
_refine_ls_shift/su_max 0.001
_refine_ls_shift/su_mean 0.000
_refine_ls_structure_factor_coef Fsqd
_refine_ls_weighting_details 'calc w=1/[\s^2^(Fo^2^)+(0.0873P)^2^+1.4579P] where P=(Fo^2^+2Fc^2^)/3'
_refine_ls_weighting_scheme calc
_refine_ls_wR_factor_gt 0.1333
_refine_ls_wR_factor_ref 0.1698
_reflns_number_gt 4848
_reflns_number_total 8043
_reflns_threshold_expression >2sigma(I)
_cod_data_source_file c2dt30939d.txt
_cod_data_source_block pdm47
_cod_original_sg_symbol_H-M P-1
_cod_original_formula_sum 'C33 H35 Cl N4 O4.50 Ru2'
_cod_database_code 7030142

loop_
_symmetry_equiv_pos_as_xyz
'x, y, z'
'-x, -y, -z'

loop_
_atom_site_label
_atom_site_type_symbol
_atom_site_fract_x
_atom_site_fract_y
_atom_site_fract_z
_atom_site_U_iso_or_equiv
_atom_site_adp_type
_atom_site_occupancy
_atom_site_symmetry_multiplicity
_atom_site_calc_flag
_atom_site_refinement_flags
C1 C 0.3340(6) 0.2857(6) 0.3475(5) 0.0372(15) Uani 1 1 d .
C2 C 0.2407(6) 0.1686(6) 0.2618(5) 0.0383(15) Uani 1 1 d .
C3 C 0.1302(8) 0.1652(7) 0.2106(5) 0.054(2) Uani 1 1 d .
H3 H 0.1176 0.2376 0.2252 0.065 Uiso 1 1 calc R
C4 C 0.0383(9) 0.0534(9) 0.1374(7) 0.078(3) Uani 1 1 d .
H4 H -0.0384 0.0506 0.1049 0.094 Uiso 1 1 calc R
C5 C 0.0581(9) -0.0552(8) 0.1113(6) 0.074(3) Uani 1 1 d .
H5 H -0.0053 -0.1296 0.0620 0.089 Uiso 1 1 calc R
C6 C 0.1712(8) -0.0532(7) 0.1581(6) 0.055(2) Uani 1 1 d .
C7 C 0.2603(7) 0.0587(6) 0.2347(5) 0.0468(18) Uani 1 1 d .
H7 H 0.3351 0.0609 0.2691 0.056 Uiso 1 1 calc R
C8 C 0.1951(11) -0.1708(7) 0.1325(7) 0.083(3) Uani 1 1 d .
H8A H 0.1242 -0.2395 0.0788 0.125 Uiso 1 1 calc R
H8B H 0.1980 -0.1866 0.1901 0.125 Uiso 1 1 calc R
H8C H 0.2783 -0.1603 0.1124 0.125 Uiso 1 1 calc R
C9 C 0.6938(6) 0.4961(6) 0.3993(5) 0.0359(15) Uani 1 1 d .
C10 C 0.8025(6) 0.4927(6) 0.3429(5) 0.0414(16) Uani 1 1 d .
C11 C 0.9082(8) 0.4717(9) 0.3799(7) 0.068(3) Uani 1 1 d .
H11 H 0.9069 0.4575 0.4364 0.082 Uiso 1 1 calc R
C12 C 1.0120(9) 0.4719(10) 0.3345(8) 0.085(3) Uani 1 1 d .
H12 H 1.0833 0.4614 0.3606 0.101 Uiso 1 1 calc R
C13 C 1.0085(9) 0.4881(9) 0.2489(8) 0.082(3) Uani 1 1 d .
H13 H 1.0795 0.4885 0.2179 0.098 Uiso 1 1 calc R
C14 C 0.9045(9) 0.5039(8) 0.2060(6) 0.063(2) Uani 1 1 d .
C15 C 0.8022(8) 0.5067(7) 0.2578(6) 0.0519(19) Uani 1 1 d .
H15 H 0.7315 0.5187 0.2326 0.062 Uiso 1 1 calc R
C16 C 0.8997(12) 0.5168(11) 0.1101(8) 0.111(4) Uani 1 1 d .
H16A H 0.9770 0.5114 0.0852 0.167 Uiso 1 1 calc R
H16B H 0.8983 0.5955 0.1224 0.167 Uiso 1 1 calc R
H16C H 0.8209 0.4516 0.0617 0.167 Uiso 1 1 calc R
C17 C 0.2520(6) -0.0255(6) 0.4393(5) 0.0320(14) Uani 1 1 d .
C18 C 0.1170(6) -0.0381(6) 0.4027(5) 0.0359(15) Uani 1 1 d .
C19 C 0.0130(7) -0.1512(6) 0.3454(5) 0.0471(18) Uani 1 1 d .
H19 H 0.0256 -0.2237 0.3300 0.057 Uiso 1 1 calc R
C20 C -0.1105(7) -0.1577(8) 0.3104(6) 0.062(2) Uani 1 1 d .
H20 H -0.1804 -0.2342 0.2721 0.074 Uiso 1 1 calc R
C21 C -0.1285(7) -0.0505(8) 0.3328(6) 0.058(2) Uani 1 1 d .
H21 H -0.2110 -0.0557 0.3081 0.070 Uiso 1 1 calc R
C22 C -0.0283(7) 0.0644(7) 0.3904(6) 0.0488(19) Uani 1 1 d .
C23 C 0.0946(6) 0.0697(7) 0.4259(5) 0.0414(16) Uani 1 1 d .
H23 H 0.1634 0.1465 0.4658 0.050 Uiso 1 1 calc R
C24 C -0.0483(8) 0.1824(8) 0.4152(7) 0.071(3) Uani 1 1 d .
H24A H 0.0330 0.2525 0.4553 0.107 Uiso 1 1 calc R
H24B H -0.1176 0.1831 0.4515 0.107 Uiso 1 1 calc R
H24C H -0.0732 0.1867 0.3544 0.107 Uiso 1 1 calc R
C25 C 0.5609(6) 0.0180(6) 0.3337(5) 0.0328(14) Uani 1 1 d .
C26 C 0.5976(6) 0.0297(7) 0.2427(5) 0.0425(17) Uani 1 1 d .
C27 C 0.6432(9) 0.1447(8) 0.2394(6) 0.061(2) Uani 1 1 d .
H27 H 0.6493 0.2156 0.2939 0.074 Uiso 1 1 calc R
C28 C 0.6788(11) 0.1505(11) 0.1539(8) 0.093(3) Uani 1 1 d .
H28 H 0.7095 0.2264 0.1514 0.111 Uiso 1 1 calc R
C29 C 0.6702(11) 0.0484(11) 0.0735(8) 0.089(3) Uani 1 1 d .
H29 H 0.6961 0.0559 0.0174 0.107 Uiso 1 1 calc R
C30 C 0.6244(10) -0.0653(9) 0.0730(7) 0.071(3) Uani 1 1 d .
C31 C 0.5889(8) -0.0720(8) 0.1592(6) 0.058(2) Uani 1 1 d .
H31 H 0.5580 -0.1487 0.1603 0.070 Uiso 1 1 calc R
C32 C 0.6174(15) -0.1764(11) -0.0144(8) 0.135(5) Uani 1 1 d .
H32A H 0.6452 -0.1542 -0.0665 0.203 Uiso 1 1 calc R
H32B H 0.5275 -0.2379 -0.0382 0.203 Uiso 1 1 calc R
H32C H 0.6750 -0.2093 0.0049 0.203 Uiso 1 1 calc R
C100 C 0.472(2) 0.544(2) 0.1456(13) 0.111(9) Uani 0.50 1 d PD
H10A H 0.4497 0.4812 0.1701 0.133 Uiso 0.50 1 calc PR
H10B H 0.5158 0.5162 0.0917 0.133 Uiso 0.50 1 calc PR
O100 O 0.5605(10) 0.6305(10) 0.2106(9) 0.057(3) Uani 0.50 1 d PD
H100 H 0.5754 0.6919 0.2008 0.086 Uiso 0.50 1 calc PR
N1 N 0.4086(5) 0.2890(5) 0.4208(4) 0.0367(13) Uani 1 1 d .
H1N H 0.4042 0.2200 0.4193 0.044 Uiso 1 1 calc R
N2 N 0.3862(5) 0.4526(5) 0.6117(4) 0.0351(12) Uani 1 1 d .
H2 H 0.3756 0.4192 0.6521 0.042 Uiso 1 1 calc R
N3 N 0.7169(5) 0.1212(5) 0.5854(4) 0.0331(12) Uani 1 1 d .
H3N H 0.7779 0.1939 0.6219 0.040 Uiso 1 1 calc R
N4 N 0.5739(5) 0.1148(5) 0.4137(4) 0.0314(11) Uani 1 1 d .
H4N H 0.6019 0.1857 0.4126 0.038 Uiso 1 1 calc R
O1 O 0.3392(4) 0.3882(4) 0.3469(3) 0.0407(11) Uani 1 1 d .
O2 O 0.6829(4) 0.4481(4) 0.4615(3) 0.0444(12) Uani 1 1 d .
O3 O 0.3415(4) 0.0840(4) 0.4942(3) 0.0371(10) Uani 1 1 d .
O4 O 0.4830(4) 0.0900(4) 0.6673(3) 0.0436(11) Uani 1 1 d .
C101 C 0.359(2) 0.526(2) 0.1004(13) 0.118(10) Uani 0.50 1 d PD
H11A H 0.3140 0.4407 0.0529 0.177 Uiso 0.50 1 calc PR
H11B H 0.3729 0.5774 0.0661 0.177 Uiso 0.50 1 calc PR
H11C H 0.3068 0.5472 0.1481 0.177 Uiso 0.50 1 calc PR
Cl1 Cl 0.61635(17) 0.34176(15) 0.62825(13) 0.0421(4) Uani 1 1 d .
Ru1 Ru 0.53385(5) 0.44868(5) 0.53726(4) 0.03079(16) Uani 1 1 d .
Ru2 Ru 0.53083(5) 0.10497(5) 0.54100(4) 0.03120(16) Uani 1 1 d .

loop_
_atom_site_aniso_label
_atom_site_aniso_U_11
_atom_site_aniso_U_22
_atom_site_aniso_U_33
_atom_site_aniso_U_23
_atom_site_aniso_U_13
_atom_site_aniso_U_12
C1 0.038(4) 0.032(4) 0.046(4) 0.017(3) 0.013(3) 0.019(3)
C2 0.043(4) 0.041(4) 0.037(4) 0.018(3) 0.015(3) 0.020(3)
C3 0.057(5) 0.052(5) 0.053(4) 0.021(4) 0.001(4) 0.026(4)
C4 0.064(6) 0.079(7) 0.070(6) 0.022(5) -0.020(5) 0.024(5)
C5 0.070(6) 0.055(5) 0.060(5) 0.006(4) -0.004(5) 0.008(5)
C6 0.068(5) 0.036(4) 0.047(4) 0.013(4) 0.019(4) 0.012(4)
C7 0.053(4) 0.042(4) 0.046(4) 0.020(3) 0.014(3) 0.019(4)
C8 0.115(8) 0.040(5) 0.079(6) 0.014(5) 0.022(6) 0.028(5)
C9 0.034(3) 0.035(4) 0.041(4) 0.015(3) 0.008(3) 0.018(3)
C10 0.033(4) 0.043(4) 0.051(4) 0.022(3) 0.016(3) 0.017(3)
C11 0.043(4) 0.095(7) 0.081(6) 0.045(5) 0.022(4) 0.036(5)
C12 0.051(5) 0.127(9) 0.102(8) 0.059(7) 0.036(5) 0.052(6)
C13 0.054(6) 0.081(7) 0.107(8) 0.034(6) 0.048(6) 0.028(5)
C14 0.068(6) 0.055(5) 0.059(5) 0.023(4) 0.033(4) 0.016(4)
C15 0.057(5) 0.050(5) 0.058(5) 0.028(4) 0.029(4) 0.025(4)
C16 0.138(11) 0.127(10) 0.087(8) 0.059(8) 0.074(8) 0.053(9)
C17 0.024(3) 0.039(4) 0.047(4) 0.028(3) 0.011(3) 0.017(3)
C18 0.030(3) 0.042(4) 0.050(4) 0.029(3) 0.014(3) 0.020(3)
C19 0.040(4) 0.040(4) 0.065(5) 0.023(4) 0.006(3) 0.021(3)
C20 0.031(4) 0.065(5) 0.078(6) 0.023(4) -0.002(4) 0.019(4)
C21 0.035(4) 0.074(6) 0.078(6) 0.037(5) 0.006(4) 0.032(4)
C22 0.045(4) 0.065(5) 0.068(5) 0.042(4) 0.025(4) 0.040(4)
C23 0.030(3) 0.053(4) 0.059(4) 0.033(4) 0.014(3) 0.026(3)
C24 0.063(5) 0.083(6) 0.110(7) 0.060(6) 0.025(5) 0.054(5)
C25 0.028(3) 0.039(4) 0.051(4) 0.033(3) 0.015(3) 0.018(3)
C26 0.037(4) 0.052(4) 0.050(4) 0.029(4) 0.014(3) 0.024(3)
C27 0.085(6) 0.052(5) 0.068(5) 0.039(4) 0.032(5) 0.034(5)
C28 0.118(9) 0.091(8) 0.089(8) 0.058(7) 0.047(7) 0.039(7)
C29 0.108(8) 0.114(9) 0.072(7) 0.061(7) 0.046(6) 0.048(7)
C30 0.086(7) 0.076(6) 0.065(6) 0.036(5) 0.034(5) 0.042(6)
C31 0.071(5) 0.058(5) 0.064(5) 0.036(4) 0.027(4) 0.035(4)
C32 0.229(17) 0.114(10) 0.079(8) 0.034(7) 0.075(9) 0.092(11)
C100 0.13(2) 0.17(2) 0.034(10) 0.013(13) 0.038(12) 0.08(2)
O100 0.049(6) 0.056(7) 0.059(7) 0.024(6) 0.022(5) 0.014(6)
N1 0.034(3) 0.030(3) 0.050(3) 0.019(3) 0.002(2) 0.017(2)
N2 0.037(3) 0.038(3) 0.046(3) 0.029(3) 0.014(2) 0.021(2)
N3 0.028(3) 0.028(3) 0.056(3) 0.025(2) 0.011(2) 0.016(2)
N4 0.031(3) 0.030(3) 0.046(3) 0.026(3) 0.016(2) 0.016(2)
O1 0.042(3) 0.041(3) 0.045(3) 0.022(2) 0.006(2) 0.020(2)
O2 0.040(3) 0.058(3) 0.057(3) 0.036(3) 0.018(2) 0.031(2)
O3 0.032(2) 0.038(3) 0.056(3) 0.027(2) 0.010(2) 0.022(2)
O4 0.046(3) 0.043(3) 0.058(3) 0.029(2) 0.019(2) 0.028(2)
C101 0.104(18) 0.19(3) 0.040(10) 0.024(13) -0.014(11) 0.067(18)
Cl1 0.0470(9) 0.0338(8) 0.0543(10) 0.0248(8) 0.0049(8) 0.0207(7)
Ru1 0.0304(3) 0.0311(3) 0.0431(3) 0.0227(2) 0.0100(2) 0.0182(2)
Ru2 0.0273(3) 0.0324(3) 0.0483(3) 0.0255(2) 0.0114(2) 0.0186(2)

loop_
_atom_type_symbol
_atom_type_description
_atom_type_scat_dispersion_real
_atom_type_scat_dispersion_imag
_atom_type_scat_source
C C 0.0033 0.0016 'International Tables Vol C Tables 4.2.6.8 and 6.1.1.4'
H H 0.0000 0.0000 'International Tables Vol C Tables 4.2.6.8 and 6.1.1.4'
N N 0.0061 0.0033 'International Tables Vol C Tables 4.2.6.8 and 6.1.1.4'
O O 0.0106 0.0060 'International Tables Vol C Tables 4.2.6.8 and 6.1.1.4'
Cl Cl 0.1484 0.1585 'International Tables Vol C Tables 4.2.6.8 and 6.1.1.4'
Ru Ru -1.2594 0.8363 'International Tables Vol C Tables 4.2.6.8 and 6.1.1.4'

loop_
_geom_angle_atom_site_label_1
_geom_angle_atom_site_label_2
_geom_angle_atom_site_label_3
_geom_angle
_geom_angle_site_symmetry_1
_geom_angle_site_symmetry_3
O1 C1 N1 120.2(6) . .
O1 C1 C2 116.5(6) . .
N1 C1 C2 123.4(6) . .
C3 C2 C7 118.9(7) . .
C3 C2 C1 120.3(6) . .
C7 C2 C1 120.7(6) . .
C2 C3 C4 119.5(7) . .
C2 C3 H3 120.2 . .
C4 C3 H3 120.2 . .
C3 C4 C5 121.2(8) . .
C3 C4 H4 119.4 . .
C5 C4 H4 119.4 . .
C6 C5 C4 120.4(8) . .
C6 C5 H5 119.8 . .
C4 C5 H5 119.8 . .
C5 C6 C7 117.9(7) . .
C5 C6 C8 121.8(8) . .
C7 C6 C8 120.1(8) . .
C6 C7 C2 121.9(7) . .
C6 C7 H7 119.1 . .
C2 C7 H7 119.1 . .
C6 C8 H8A 109.5 . .
C6 C8 H8B 109.5 . .
H8A C8 H8B 109.5 . .
C6 C8 H8C 109.5 . .
H8A C8 H8C 109.5 . .
H8B C8 H8C 109.5 . .
O2 C9 N2 120.1(6) . 2_666
O2 C9 C10 117.7(5) . .
N2 C9 C10 122.2(6) 2_666 .
C15 C10 C11 118.8(7) . .
C15 C10 C9 123.0(6) . .
C11 C10 C9 118.2(7) . .
C12 C11 C10 121.2(9) . .
C12 C11 H11 119.4 . .
C10 C11 H11 119.4 . .
C11 C12 C13 118.1(9) . .
C11 C12 H12 121.0 . .
C13 C12 H12 121.0 . .
C12 C13 C14 123.7(8) . .
C12 C13 H13 118.2 . .
C14 C13 H13 118.2 . .
C13 C14 C15 115.7(8) . .
C13 C14 C16 123.0(9) . .
C15 C14 C16 121.3(9) . .
C10 C15 C14 122.5(8) . .
C10 C15 H15 118.7 . .
C14 C15 H15 118.7 . .
C14 C16 H16A 109.5 . .
C14 C16 H16B 109.5 . .
H16A C16 H16B 109.5 . .
C14 C16 H16C 109.5 . .
H16A C16 H16C 109.5 . .
H16B C16 H16C 109.5 . .
O3 C17 N3 119.7(5) . 2_656
O3 C17 C18 118.2(5) . .
N3 C17 C18 122.1(6) 2_656 .
C19 C18 C23 118.4(6) . .
C19 C18 C17 123.0(6) . .
C23 C18 C17 118.6(6) . .
C18 C19 C20 120.6(7) . .
C18 C19 H19 119.7 . .
C20 C19 H19 119.7 . .
C21 C20 C19 119.5(7) . .
C21 C20 H20 120.2 . .
C19 C20 H20 120.2 . .
C20 C21 C22 122.1(7) . .
C20 C21 H21 119.0 . .
C22 C21 H21 119.0 . .
C21 C22 C23 117.9(6) . .
C21 C22 C24 122.0(7) . .
C23 C22 C24 120.1(7) . .
C22 C23 C18 121.4(7) . .
C22 C23 H23 119.3 . .
C18 C23 H23 119.3 . .
C22 C24 H24A 109.5 . .
C22 C24 H24B 109.5 . .
H24A C24 H24B 109.5 . .
C22 C24 H24C 109.5 . .
H24A C24 H24C 109.5 . .
H24B C24 H24C 109.5 . .
O4 C25 N4 120.1(6) 2_656 .
O4 C25 C26 119.3(6) 2_656 .
N4 C25 C26 120.7(6) . .
C31 C26 C27 117.8(7) . .
C31 C26 C25 120.8(7) . .
C27 C26 C25 121.4(6) . .
C28 C27 C26 118.8(8) . .
C28 C27 H27 120.6 . .
C26 C27 H27 120.6 . .
C29 C28 C27 121.6(10) . .
C29 C28 H28 119.2 . .
C27 C28 H28 119.2 . .
C28 C29 C30 121.5(9) . .
C28 C29 H29 119.3 . .
C30 C29 H29 119.3 . .
C29 C30 C31 117.3(8) . .
C29 C30 C32 121.4(9) . .
C31 C30 C32 121.3(10) . .
C26 C31 C30 122.9(8) . .
C26 C31 H31 118.5 . .
C30 C31 H31 118.5 . .
C30 C32 H32A 109.5 . .
C30 C32 H32B 109.5 . .
H32A C32 H32B 109.5 . .
C30 C32 H32C 109.5 . .
H32A C32 H32C 109.5 . .
H32B C32 H32C 109.5 . .
O100 C100 C101 135(3) . .
O100 C100 H10A 103.5 . .
C101 C100 H10A 103.5 . .
O100 C100 H10B 103.5 . .
C101 C100 H10B 103.5 . .
H10A C100 H10B 105.3 . .
C100 O100 H100 109.5 . .
C1 N1 Ru1 122.9(4) . .
C1 N1 H1N 118.5 . .
Ru1 N1 H1N 118.5 . .
C9 N2 Ru1 122.6(5) 2_666 .
C9 N2 H2 118.7 2_666 .
Ru1 N2 H2 118.7 . .
C17 N3 Ru2 122.6(4) 2_656 .
C17 N3 H3N 118.7 2_656 .
Ru2 N3 H3N 118.7 . .
C25 N4 Ru2 122.3(4) . .
C25 N4 H4N 118.8 . .
Ru2 N4 H4N 118.8 . .
C1 O1 Ru1 117.9(4) . 2_666
C9 O2 Ru1 118.4(4) . .
C17 O3 Ru2 119.1(3) . .
C25 O4 Ru2 119.0(4) 2_656 .
C100 C101 H11A 109.5 . .
C100 C101 H11B 109.5 . .
H11A C101 H11B 109.5 . .
C100 C101 H11C 109.5 . .
H11A C101 H11C 109.5 . .
H11B C101 H11C 109.5 . .
Ru2 Cl1 Ru1 117.93(6) . .
N1 Ru1 N2 91.1(2) . .
N1 Ru1 O1 178.8(2) . 2_666
N2 Ru1 O1 89.40(19) . 2_666
N1 Ru1 O2 89.3(2) . .
N2 Ru1 O2 178.64(19) . .
O1 Ru1 O2 90.15(19) 2_666 .
N1 Ru1 Ru1 87.46(15) . 2_666
N2 Ru1 Ru1 87.66(15) . 2_666
O1 Ru1 Ru1 91.50(13) 2_666 2_666
O2 Ru1 Ru1 91.08(13) . 2_666
N1 Ru1 Cl1 95.02(15) . .
N2 Ru1 Cl1 92.03(15) . .
O1 Ru1 Cl1 86.02(13) 2_666 .
O2 Ru1 Cl1 89.21(14) . .
Ru1 Ru1 Cl1 177.51(5) 2_666 .
N4 Ru2 N3 90.9(2) . .
N4 Ru2 O3 89.00(18) . .
N3 Ru2 O3 178.58(18) . .
N4 Ru2 O4 178.32(19) . .
N3 Ru2 O4 89.94(19) . .
O3 Ru2 O4 90.15(17) . .
N4 Ru2 Ru2 88.16(14) . 2_656
N3 Ru2 Ru2 87.75(14) . 2_656
O3 Ru2 Ru2 90.84(12) . 2_656
O4 Ru2 Ru2 90.41(13) . 2_656
N4 Ru2 Cl1 89.10(15) . .
N3 Ru2 Cl1 88.92(14) . .
O3 Ru2 Cl1 92.48(12) . .
O4 Ru2 Cl1 92.38(13) . .
Ru2 Ru2 Cl1 175.66(5) 2_656 .

loop_
_geom_bond_atom_site_label_1
_geom_bond_atom_site_label_2
_geom_bond_distance
_geom_bond_site_symmetry_2
C1 O1 1.300(8) .
C1 N1 1.307(8) .
C1 C2 1.487(9) .
C2 C3 1.375(9) .
C2 C7 1.404(9) .
C3 C4 1.380(11) .
C3 H3 0.9300 .
C4 C5 1.390(13) .
C4 H4 0.9300 .
C5 C6 1.378(12) .
C5 H5 0.9300 .
C6 C7 1.389(10) .
C6 C8 1.526(11) .
C7 H7 0.9300 .
C8 H8A 0.9600 .
C8 H8B 0.9600 .
C8 H8C 0.9600 .
C9 O2 1.292(8) .
C9 N2 1.306(7) 2_666
C9 C10 1.503(9) .
C10 C15 1.351(10) .
C10 C11 1.411(10) .
C11 C12 1.360(11) .
C11 H11 0.9300 .
C12 C13 1.372(13) .
C12 H12 0.9300 .
C13 C14 1.393(13) .
C13 H13 0.9300 .
C14 C15 1.403(10) .
C14 C16 1.504(13) .
C15 H15 0.9300 .
C16 H16A 0.9600 .
C16 H16B 0.9600 .
C16 H16C 0.9600 .
C17 O3 1.285(7) .
C17 N3 1.308(7) 2_656
C17 C18 1.483(8) .
C18 C19 1.378(9) .
C18 C23 1.403(9) .
C19 C20 1.388(9) .
C19 H19 0.9300 .
C20 C21 1.370(11) .
C20 H20 0.9300 .
C21 C22 1.375(10) .
C21 H21 0.9300 .
C22 C23 1.391(9) .
C22 C24 1.510(10) .
C23 H23 0.9300 .
C24 H24A 0.9600 .
C24 H24B 0.9600 .
C24 H24C 0.9600 .
C25 O4 1.292(7) 2_656
C25 N4 1.296(8) .
C25 C26 1.487(9) .
C26 C31 1.373(10) .
C26 C27 1.405(10) .
C27 C28 1.378(12) .
C27 H27 0.9300 .
C28 C29 1.353(14) .
C28 H28 0.9300 .
C29 C30 1.364(13) .
C29 H29 0.9300 .
C30 C31 1.391(12) .
C30 C32 1.479(13) .
C31 H31 0.9300 .
C32 H32A 0.9600 .
C32 H32B 0.9600 .
C32 H32C 0.9600 .
C100 O100 1.19(2) .
C100 C101 1.28(3) .
C100 H10A 0.9700 .
C100 H10B 0.9700 .
O100 H100 0.8200 .
N1 Ru1 2.019(5) .
N1 H1N 0.8600 .
N2 C9 1.306(7) 2_666
N2 Ru1 2.022(5) .
N2 H2 0.8600 .
N3 C17 1.308(7) 2_656
N3 Ru2 2.027(5) .
N3 H3N 0.8600 .
N4 Ru2 2.026(5) .
N4 H4N 0.8600 .
O1 Ru1 2.039(4) 2_666
O2 Ru1 2.043(4) .
O3 Ru2 2.047(4) .
O4 C25 1.292(7) 2_656
O4 Ru2 2.048(5) .
C101 H11A 0.9600 .
C101 H11B 0.9600 .
C101 H11C 0.9600 .
Cl1 Ru2 2.5625(17) .
Cl1 Ru1 2.5967(17) .
Ru1 O1 2.039(4) 2_666
Ru1 Ru1 2.2951(10) 2_666
Ru2 Ru2 2.2918(10) 2_656
